data_2233348
loop_
_publ_author_name
'Chiririwa, Haleden'
'Muller, Alfred'

_publ_section_title
;
 Chlorido{<i>N</i>-[(<i>E</i>)-2-(diphenylphosphanyl)benzylidene]-2-(thiophen-2-yl)ethanamine-\k<i>P</i>}gold(I)
;
_journal_coeditor_code ZQ2145
_journal_issue 1
_journal_name_full 'Acta Crystallographica Section E'
_journal_page_first m49
_journal_paper_doi 10.1107/S1600536811052536
_journal_volume 68
_journal_year 2012
_chemical_formula_iupac '[Au Cl (C25 H22 N P S)]'
_chemical_formula_moiety 'C25 H22 Au Cl N P S'
_chemical_formula_sum 'C25 H22 Au Cl N P S'
_chemical_formula_weight 631.88
_chemical_name_systematic
;
Chlorido{<i>N</i>-[(<i>E</i>)-2-(diphenylphosphanyl)benzylidene]-
2-(thiophen-2-yl)ethanamine-\k<i>P</i>}gold(I)
;
_space_group_IT_number 14
_symmetry_cell_setting monoclinic
_symmetry_space_group_name_Hall '-P 2ybc'
_symmetry_space_group_name_H-M 'P 1 21/c 1'
_atom_sites_solution_hydrogens geom
_atom_sites_solution_primary direct
_atom_sites_solution_secondary difmap
_audit_creation_method 'WinGX routine CIF_UPDATE'
_cell_angle_alpha 90
_cell_angle_beta 105.63(3)
_cell_angle_gamma 90
_cell_formula_units_Z 8
_cell_length_a 11.866(2)
_cell_length_b 10.625(2)
_cell_length_c 37.811(7)
_cell_measurement_reflns_used 12327
_cell_measurement_temperature 173(2)
_cell_measurement_theta_max 29.13
_cell_measurement_theta_min 1.78
_cell_volume 4590.8(16)
_computing_cell_refinement 'SAINT (Bruker, 2007)'
_computing_data_collection 'APEX2 (Bruker, 2007)'
_computing_data_reduction 'SAINT and XPREP (Bruker, 2007)'
_computing_molecular_graphics 'DIAMOND (Brandenburg & Putz, 2005)'
_computing_publication_material 'WinGX (Farrugia, 1999)'
_computing_structure_refinement 'SHELXL97 (Sheldrick, 2008)'
_computing_structure_solution 'SIR97 (Altomare <i>et al.</i>, 1999)'
_diffrn_ambient_temperature 173(2)
_diffrn_detector_area_resol_mean 8.4
_diffrn_measured_fraction_theta_full 0.997
_diffrn_measured_fraction_theta_max 0.997
_diffrn_measurement_device_type 'Bruker APEX DUO 4K CCD'
_diffrn_measurement_method \w
_diffrn_radiation_monochromator graphite
_diffrn_radiation_type MoK\a
_diffrn_radiation_wavelength 0.71073
_diffrn_reflns_av_R_equivalents 0.126
_diffrn_reflns_limit_h_max 15
_diffrn_reflns_limit_h_min -15
_diffrn_reflns_limit_k_max 14
_diffrn_reflns_limit_k_min -14
_diffrn_reflns_limit_l_max 49
_diffrn_reflns_limit_l_min -49
_diffrn_reflns_number 107056
_diffrn_reflns_theta_full 28
_diffrn_reflns_theta_max 28
_diffrn_reflns_theta_min 1.12
_exptl_absorpt_coefficient_mu 6.699
_exptl_absorpt_correction_T_max 0.689
_exptl_absorpt_correction_T_min 0.454
_exptl_absorpt_correction_type multi-scan
_exptl_absorpt_process_details
;
(SADABS; Bruker, 2007)
;
_exptl_crystal_colour yellow
_exptl_crystal_density_diffrn 1.828
_exptl_crystal_density_method 'not measured'
_exptl_crystal_description plate
_exptl_crystal_F_000 2448
_exptl_crystal_size_max 0.14
_exptl_crystal_size_mid 0.13
_exptl_crystal_size_min 0.06
_refine_diff_density_max 1.634
_refine_diff_density_min -1.24
_refine_ls_extinction_method none
_refine_ls_goodness_of_fit_ref 1.117
_refine_ls_hydrogen_treatment constr
_refine_ls_matrix_type full
_refine_ls_number_parameters 642
_refine_ls_number_reflns 11023
_refine_ls_number_restraints 238
_refine_ls_restrained_S_all 1.11
_refine_ls_R_factor_all 0.0869
_refine_ls_R_factor_gt 0.0503
_refine_ls_shift/su_max 0.003
_refine_ls_shift/su_mean 0
_refine_ls_structure_factor_coef Fsqd
_refine_ls_weighting_details 'w=1/[\s^2^(Fo^2^)+(0.0302P)^2^+27.2310P] where P=(Fo^2^+2Fc^2^)/3'
_refine_ls_weighting_scheme calc
_refine_ls_wR_factor_ref 0.1085
_reflns_number_gt 7856
_reflns_number_total 11023
_reflns_threshold_expression I>2sigma(I)
_cod_data_source_file zq2145.cif
_cod_data_source_block I
_cod_original_sg_symbol_H-M 'P 21/c'
_cod_database_code 2233348
_cod_database_fobs_code 2233348

loop_
_symmetry_equiv_pos_as_xyz
'x, y, z'
'-x, y+1/2, -z+1/2'
'-x, -y, -z'
'x, -y-1/2, z-1/2'

loop_
_atom_site_type_symbol
_atom_site_label
_atom_site_fract_x
_atom_site_fract_y
_atom_site_fract_z
_atom_site_U_iso_or_equiv
_atom_site_adp_type
_atom_site_calc_flag
_atom_site_refinement_flags
_atom_site_occupancy
_atom_site_disorder_assembly
_atom_site_disorder_group
Au Au1 0.23553(3) 0.21978(3) 1.006902(8) 0.03632(9) Uani d . 1 . .
Cl Cl1 0.23618(19) 0.1881(2) 1.06676(5) 0.0505(5) Uani d . 1 . .
N N1 0.0965(7) 0.0238(8) 0.9537(2) 0.056(2) Uani d D 1 . .
P P1 0.23365(16) 0.2413(2) 0.94794(5) 0.0337(4) Uani d . 1 . .
C C1 0.3179(6) 0.3787(7) 0.9410(2) 0.0326(17) Uani d . 1 . .
C C2 0.3387(7) 0.4763(8) 0.9659(2) 0.047(2) Uani d . 1 . .
H H2 0.3074 0.4728 0.9865 0.056 Uiso calc R 1 . .
C C3 0.4050(8) 0.5803(8) 0.9612(3) 0.053(2) Uani d . 1 . .
H H3 0.418 0.6472 0.9785 0.063 Uiso calc R 1 . .
C C4 0.4507(8) 0.5860(8) 0.9322(3) 0.053(2) Uani d . 1 . .
H H4 0.4972 0.6561 0.9293 0.063 Uiso calc R 1 . .
C C5 0.4292(7) 0.4879(8) 0.9064(3) 0.049(2) Uani d . 1 . .
H H5 0.4596 0.4927 0.8856 0.059 Uiso calc R 1 . .
C C6 0.3654(7) 0.3865(8) 0.9108(2) 0.0411(19) Uani d . 1 . .
H H6 0.3526 0.32 0.8934 0.049 Uiso calc R 1 . .
C C7 0.3049(6) 0.1130(7) 0.9301(2) 0.0360(18) Uani d . 1 . .
C C8 0.4113(7) 0.0707(8) 0.9517(2) 0.045(2) Uani d . 1 . .
H H8 0.444 0.106 0.9753 0.053 Uiso calc R 1 . .
C C9 0.4705(8) -0.0243(9) 0.9385(3) 0.054(2) Uani d . 1 . .
H H9 0.5442 -0.0531 0.953 0.065 Uiso calc R 1 . .
C C10 0.4221(9) -0.0764(9) 0.9044(3) 0.056(2) Uani d . 1 . .
H H10 0.4621 -0.1418 0.8956 0.067 Uiso calc R 1 . .
C C11 0.3173(9) -0.0345(9) 0.8833(3) 0.056(2) Uani d . 1 . .
H H11 0.2833 -0.0712 0.8599 0.067 Uiso calc R 1 . .
C C12 0.2605(7) 0.0620(8) 0.8960(2) 0.043(2) Uani d . 1 . .
H H12 0.189 0.0934 0.8808 0.052 Uiso calc R 1 . .
C C13 0.0879(6) 0.2660(8) 0.9165(2) 0.0374(18) Uani d . 1 A .
C C14 0.0683(7) 0.3772(9) 0.8960(2) 0.049(2) Uani d . 1 . .
H H14 0.1316 0.4334 0.8973 0.059 Uiso calc R 1 . .
C C15 -0.0429(7) 0.4076(10) 0.8735(2) 0.056(2) Uani d . 1 . .
H H15 -0.0537 0.4827 0.8594 0.067 Uiso calc R 1 . .
C C16 -0.1353(8) 0.3302(10) 0.8718(3) 0.057(3) Uani d . 1 . .
H H16 -0.2108 0.3514 0.8568 0.069 Uiso calc R 1 . .
C C17 -0.1189(7) 0.2206(10) 0.8921(3) 0.054(2) Uani d . 1 A .
H H17 -0.1837 0.1665 0.8907 0.065 Uiso calc R 1 . .
C C18 -0.0078(6) 0.1867(8) 0.9149(2) 0.0396(19) Uani d . 1 . .
C C19 0.0009(8) 0.0668(10) 0.9347(3) 0.055(2) Uani d . 1 A .
H H19 -0.0685 0.0198 0.933 0.066 Uiso calc R 1 . .
C C20A 0.093(2) -0.085(2) 0.9774(9) 0.068(9) Uani d PDU 0.537(10) A 1
H H20A 0.0772 -0.0557 1.0005 0.081 Uiso calc PR 0.537(10) A 1
H H20B 0.0284 -0.1418 0.9649 0.081 Uiso calc PR 0.537(10) A 1
C C21A 0.2022(14) -0.1538(18) 0.9860(6) 0.064(5) Uani d PDU 0.537(10) A 1
H H21A 0.2672 -0.0959 0.9974 0.077 Uiso calc PR 0.537(10) A 1
H H21B 0.2159 -0.1868 0.963 0.077 Uiso calc PR 0.537(10) A 1
C C22A 0.202(2) -0.261(3) 1.0117(9) 0.082(8) Uani d PDU 0.537(10) A 1
C C23A 0.111(3) -0.343(3) 1.0118(9) 0.086(9) Uani d PDU 0.537(10) A 1
H H23A 0.0359 -0.3319 0.9953 0.103 Uiso calc PR 0.537(10) A 1
C C24A 0.134(2) -0.444(3) 1.0368(7) 0.060(6) Uani d PDU 0.537(10) A 1
H H24A 0.0799 -0.5052 1.0406 0.072 Uiso calc PR 0.537(10) A 1
C C25A 0.251(2) -0.434(2) 1.0547(7) 0.056(5) Uani d PDU 0.537(10) A 1
H H25A 0.2914 -0.4965 1.0713 0.067 Uiso calc PR 0.537(10) A 1
S S1A 0.3179(6) -0.3043(8) 1.0450(2) 0.065(2) Uani d PDU 0.537(10) A 1
C C20B 0.105(3) -0.108(2) 0.9668(9) 0.079(12) Uani d PDU 0.463(10) A 2
H H20C 0.027 -0.1385 0.9674 0.095 Uiso calc PR 0.463(10) A 2
H H20D 0.133 -0.162 0.9494 0.095 Uiso calc PR 0.463(10) A 2
C C21B 0.185(2) -0.1203(16) 1.0029(5) 0.077(7) Uani d PDU 0.463(10) A 2
H H21C 0.1558 -0.0674 1.0201 0.093 Uiso calc PR 0.463(10) A 2
H H21D 0.2621 -0.0874 1.0022 0.093 Uiso calc PR 0.463(10) A 2
C C22B 0.199(3) -0.251(2) 1.0171(10) 0.083(9) Uani d PDU 0.463(10) A 2
C C23B 0.289(3) -0.300(3) 1.0450(9) 0.093(13) Uani d PDU 0.463(10) A 2
H H23B 0.3579 -0.2514 1.0548 0.112 Uiso calc PR 0.463(10) A 2
C C24B 0.279(3) -0.419(3) 1.0585(11) 0.083(10) Uani d PDU 0.463(10) A 2
H H24B 0.3357 -0.4625 1.077 0.1 Uiso calc PR 0.463(10) A 2
C C25B 0.170(2) -0.462(3) 1.0394(9) 0.069(8) Uani d PDU 0.463(10) A 2
H H25B 0.1389 -0.5397 1.0447 0.083 Uiso calc PR 0.463(10) A 2
S S1B 0.0946(10) -0.3640(12) 1.0058(4) 0.101(5) Uani d PDU 0.463(10) A 2
Au Au2 0.28143(2) 0.48017(3) 0.777307(8) 0.03068(8) Uani d . 1 . .
Cl Cl2 0.21265(17) 0.32072(19) 0.80665(6) 0.0454(5) Uani d . 1 . .
N N2 0.1363(5) 0.6132(6) 0.70443(17) 0.0362(15) Uani d . 1 . .
P P2 0.35877(15) 0.64601(18) 0.75586(5) 0.0289(4) Uani d . 1 . .
C C26 0.5016(6) 0.6658(7) 0.7892(2) 0.0299(16) Uani d . 1 . .
C C27 0.5040(6) 0.6648(7) 0.8265(2) 0.0379(18) Uani d . 1 . .
H H27 0.4327 0.6621 0.8334 0.046 Uiso calc R 1 . .
C C28 0.6086(7) 0.6677(8) 0.8532(2) 0.044(2) Uani d . 1 . .
H H28 0.6089 0.6705 0.8783 0.053 Uiso calc R 1 . .
C C29 0.7130(7) 0.6664(8) 0.8439(2) 0.045(2) Uani d . 1 . .
H H29 0.7851 0.6663 0.8625 0.054 Uiso calc R 1 . .
C C30 0.7121(7) 0.6652(8) 0.8075(2) 0.046(2) Uani d . 1 . .
H H30 0.7838 0.6636 0.8009 0.056 Uiso calc R 1 . .
C C31 0.6057(6) 0.6661(7) 0.7802(2) 0.0356(18) Uani d . 1 . .
H H31 0.6058 0.667 0.7551 0.043 Uiso calc R 1 . .
C C32 0.3900(6) 0.6424(7) 0.7114(2) 0.0300(16) Uani d . 1 . .
C C33 0.3777(6) 0.5337(8) 0.6909(2) 0.0378(18) Uani d . 1 . .
H H33 0.3527 0.4583 0.6999 0.045 Uiso calc R 1 . .
C C34 0.4022(7) 0.5348(9) 0.6566(2) 0.045(2) Uani d . 1 . .
H H34 0.3914 0.4609 0.6419 0.054 Uiso calc R 1 . .
C C35 0.4417(7) 0.6435(9) 0.6446(2) 0.045(2) Uani d . 1 . .
H H35 0.4592 0.644 0.6215 0.054 Uiso calc R 1 . .
C C36 0.4565(7) 0.7507(9) 0.6650(2) 0.046(2) Uani d . 1 . .
H H36 0.4849 0.8248 0.6563 0.056 Uiso calc R 1 . .
C C37 0.4300(6) 0.7518(8) 0.6987(2) 0.0366(18) Uani d . 1 . .
H H37 0.4391 0.8268 0.7129 0.044 Uiso calc R 1 . .
C C38 0.2807(6) 0.7954(7) 0.75625(19) 0.0303(16) Uani d . 1 . .
C C39 0.3250(7) 0.8907(6) 0.77927(19) 0.0331(17) Uani d . 1 . .
H H39 0.3999 0.876 0.7957 0.04 Uiso calc R 1 . .
C C40 0.2783(7) 1.0025(7) 0.7822(2) 0.0392(19) Uani d . 1 . .
H H40 0.3196 1.065 0.7986 0.047 Uiso calc R 1 . .
C C41 0.1638(7) 1.0238(8) 0.7596(2) 0.044(2) Uani d . 1 . .
H H41 0.1243 1.1007 0.7608 0.052 Uiso calc R 1 . .
C C42 0.1113(7) 0.9300(7) 0.7357(2) 0.0401(19) Uani d . 1 . .
H H42 0.0352 0.9443 0.72 0.048 Uiso calc R 1 . .
C C43 0.1660(6) 0.8137(7) 0.7336(2) 0.0346(17) Uani d . 1 . .
C C44 0.0976(6) 0.7203(8) 0.7085(2) 0.0397(19) Uani d . 1 . .
H H44 0.0205 0.7416 0.6948 0.048 Uiso calc R 1 . .
C C45 0.0589(8) 0.5299(8) 0.6788(2) 0.050(2) Uani d . 1 . .
H H45A 0.0829 0.5258 0.6557 0.06 Uiso calc R 1 . .
H H45B -0.0221 0.5628 0.673 0.06 Uiso calc R 1 . .
C C46 0.0628(8) 0.3992(9) 0.6952(3) 0.057(2) Uani d . 1 B .
H H46A 0.1442 0.3675 0.701 0.069 Uiso calc R 1 . .
H H46B 0.0404 0.4048 0.7186 0.069 Uiso calc R 1 . .
C C47 -0.0150(7) 0.3080(8) 0.6709(2) 0.0476(18) Uani d DU 1 . .
C C48A -0.093(3) 0.224(3) 0.6782(7) 0.054(6) Uani d PDU 0.299(9) B 1
H H48A -0.1008 0.2163 0.7025 0.065 Uiso calc PR 0.299(9) B 1
C C49A -0.161(4) 0.150(4) 0.6508(9) 0.059(8) Uani d PDU 0.299(9) B 1
H H49A -0.2182 0.0908 0.6532 0.071 Uiso calc PR 0.299(9) B 1
C C50A -0.129(4) 0.179(4) 0.6195(9) 0.060(7) Uani d PDU 0.299(9) B 1
H H50A -0.1598 0.1374 0.5966 0.072 Uiso calc PR 0.299(9) B 1
S S2A -0.0301(12) 0.2967(13) 0.6264(3) 0.054(3) Uani d PDU 0.299(9) B 1
C C48B -0.0478(19) 0.293(2) 0.6343(4) 0.062(5) Uani d PDU 0.701(9) B 2
H H48B -0.0151 0.3459 0.6194 0.075 Uiso calc PR 0.701(9) B 2
C C49B -0.128(2) 0.2032(18) 0.6183(6) 0.073(5) Uani d PDU 0.701(9) B 2
H H49B -0.1556 0.1863 0.5927 0.088 Uiso calc PR 0.701(9) B 2
C C50B -0.160(2) 0.142(2) 0.6457(4) 0.058(4) Uani d PDU 0.701(9) B 2
H H50B -0.2136 0.0738 0.6417 0.07 Uiso calc PR 0.701(9) B 2
S S2B -0.0933(4) 0.2027(4) 0.68793(11) 0.0512(13) Uani d PDU 0.701(9) B 2

loop_
_atom_site_aniso_label
_atom_site_aniso_U_11
_atom_site_aniso_U_22
_atom_site_aniso_U_33
_atom_site_aniso_U_12
_atom_site_aniso_U_13
_atom_site_aniso_U_23
Au1 0.03364(16) 0.0476(2) 0.02662(15) -0.00584(13) 0.00630(12) -0.00317(13)
Cl1 0.0577(13) 0.0663(15) 0.0277(10) -0.0160(11) 0.0119(9) -0.0042(10)
N1 0.048(4) 0.069(5) 0.052(5) -0.013(4) 0.016(4) 0.007(4)
P1 0.0283(9) 0.0448(12) 0.0264(10) -0.0059(8) 0.0049(8) -0.0024(9)
C1 0.027(4) 0.031(4) 0.038(4) 0.004(3) 0.006(3) 0.003(3)
C2 0.051(5) 0.053(5) 0.037(5) -0.010(4) 0.013(4) -0.006(4)
C3 0.063(6) 0.038(5) 0.059(6) -0.011(4) 0.021(5) -0.007(4)
C4 0.047(5) 0.039(5) 0.071(7) -0.006(4) 0.014(5) 0.009(5)
C5 0.050(5) 0.046(5) 0.054(6) 0.004(4) 0.019(4) 0.012(4)
C6 0.040(4) 0.040(5) 0.044(5) 0.001(4) 0.012(4) 0.001(4)
C7 0.029(4) 0.040(5) 0.041(5) -0.008(3) 0.013(3) 0.002(4)
C8 0.044(5) 0.051(5) 0.038(5) 0.007(4) 0.011(4) 0.007(4)
C9 0.050(5) 0.056(6) 0.059(6) 0.018(5) 0.020(5) 0.022(5)
C10 0.078(7) 0.039(5) 0.065(7) 0.001(5) 0.043(6) 0.006(5)
C11 0.069(6) 0.053(6) 0.051(6) -0.014(5) 0.024(5) -0.015(5)
C12 0.038(4) 0.053(5) 0.037(5) 0.001(4) 0.009(4) -0.006(4)
C13 0.029(4) 0.053(5) 0.028(4) -0.001(4) 0.005(3) -0.008(4)
C14 0.037(4) 0.065(6) 0.042(5) 0.003(4) 0.004(4) 0.009(4)
C15 0.043(5) 0.070(7) 0.049(6) 0.009(5) 0.003(4) 0.007(5)
C16 0.034(5) 0.074(7) 0.058(6) 0.006(5) 0.004(4) -0.006(5)
C17 0.030(4) 0.073(7) 0.056(6) -0.010(4) 0.008(4) -0.029(5)
C18 0.034(4) 0.048(5) 0.037(5) -0.002(4) 0.010(3) -0.013(4)
C19 0.044(5) 0.068(7) 0.055(6) -0.023(5) 0.017(4) -0.014(5)
C20A 0.056(12) 0.083(17) 0.070(19) 0.007(10) 0.028(12) 0.035(13)
C21A 0.051(9) 0.066(12) 0.059(12) -0.008(8) -0.012(9) 0.002(8)
C22A 0.066(12) 0.083(15) 0.081(16) 0.001(9) -0.006(11) 0.026(12)
C23A 0.050(11) 0.09(2) 0.11(2) 0.015(11) 0.008(12) 0.035(14)
C24A 0.056(12) 0.073(13) 0.057(13) 0.010(10) 0.024(10) -0.004(9)
C25A 0.053(11) 0.080(12) 0.042(11) 0.022(8) 0.026(8) 0.008(9)
S1A 0.049(3) 0.090(5) 0.054(4) 0.007(3) 0.013(2) 0.002(3)
C20B 0.09(2) 0.084(18) 0.057(17) -0.052(16) 0.014(14) 0.012(13)
C21B 0.124(19) 0.046(9) 0.055(13) -0.012(11) 0.013(13) -0.030(9)
C22B 0.094(17) 0.054(11) 0.081(17) -0.030(11) -0.013(13) -0.011(11)
C23B 0.072(18) 0.076(18) 0.12(2) -0.010(13) -0.002(15) 0.000(15)
C24B 0.066(15) 0.095(18) 0.09(2) -0.006(14) 0.018(11) 0.015(15)
C25B 0.051(15) 0.065(14) 0.098(17) 0.012(11) 0.032(12) 0.010(12)
S1B 0.063(6) 0.082(6) 0.137(9) -0.025(5) -0.006(5) 0.038(6)
Au2 0.02441(13) 0.02998(15) 0.03575(16) -0.00214(12) 0.00485(11) 0.00045(13)
Cl2 0.0407(11) 0.0350(11) 0.0600(13) -0.0067(8) 0.0129(9) 0.0058(9)
N2 0.031(3) 0.036(4) 0.038(4) 0.002(3) 0.004(3) -0.005(3)
P2 0.0231(9) 0.0310(11) 0.0320(10) -0.0026(7) 0.0064(7) -0.0006(8)
C26 0.026(3) 0.025(4) 0.036(4) -0.003(3) 0.003(3) -0.003(3)
C27 0.033(4) 0.040(5) 0.040(5) -0.007(3) 0.009(3) 0.000(4)
C28 0.045(5) 0.039(5) 0.040(5) -0.008(4) -0.001(4) -0.001(4)
C29 0.032(4) 0.049(5) 0.045(5) 0.007(4) -0.005(4) -0.008(4)
C30 0.032(4) 0.054(6) 0.050(5) 0.002(4) 0.007(4) -0.008(4)
C31 0.031(4) 0.039(5) 0.035(4) -0.001(3) 0.008(3) -0.007(3)
C32 0.022(3) 0.031(4) 0.034(4) 0.003(3) 0.004(3) 0.003(3)
C33 0.030(4) 0.039(5) 0.041(5) 0.007(3) 0.003(3) -0.002(4)
C34 0.041(4) 0.055(6) 0.039(5) 0.017(4) 0.007(4) -0.011(4)
C35 0.038(4) 0.058(6) 0.042(5) 0.014(4) 0.014(4) 0.005(4)
C36 0.042(5) 0.057(6) 0.042(5) 0.004(4) 0.014(4) 0.013(4)
C37 0.034(4) 0.040(5) 0.036(4) 0.004(3) 0.008(3) 0.001(3)
C38 0.030(4) 0.034(4) 0.028(4) 0.000(3) 0.012(3) 0.000(3)
C39 0.073(5) 0.008(3) 0.021(4) -0.009(3) 0.018(4) 0.001(3)
C40 0.043(4) 0.036(5) 0.039(5) -0.008(4) 0.013(4) -0.003(4)
C41 0.044(5) 0.045(5) 0.048(5) 0.007(4) 0.024(4) 0.006(4)
C42 0.037(4) 0.033(4) 0.048(5) 0.006(3) 0.006(4) 0.002(4)
C43 0.032(4) 0.030(4) 0.042(5) -0.004(3) 0.009(3) 0.003(3)
C44 0.024(4) 0.043(5) 0.046(5) -0.001(3) -0.003(3) 0.011(4)
C45 0.050(5) 0.042(5) 0.046(5) -0.006(4) -0.008(4) 0.007(4)
C46 0.047(5) 0.057(6) 0.065(6) -0.009(4) 0.009(5) -0.005(5)
C47 0.041(4) 0.040(4) 0.058(4) -0.001(3) 0.007(3) -0.003(3)
C48A 0.048(13) 0.040(13) 0.072(9) -0.001(9) 0.014(10) 0.000(10)
C49A 0.056(15) 0.032(15) 0.081(14) -0.004(10) 0.003(11) 0.007(12)
C50A 0.071(14) 0.028(13) 0.068(10) -0.004(9) -0.004(11) 0.001(10)
S2A 0.059(6) 0.041(6) 0.057(4) -0.007(4) 0.005(4) -0.003(4)
C48B 0.084(11) 0.042(9) 0.057(5) -0.014(7) 0.011(7) 0.003(7)
C49B 0.109(11) 0.041(10) 0.056(4) -0.015(8) 0.001(7) -0.006(6)
C50B 0.061(10) 0.043(9) 0.072(6) -0.012(6) 0.021(7) -0.021(7)
S2B 0.052(2) 0.046(2) 0.061(2) -0.0130(17) 0.0245(18) -0.0151(18)

loop_
_atom_type_symbol
_atom_type_description
_atom_type_scat_dispersion_real
_atom_type_scat_dispersion_imag
_atom_type_scat_source
C C 0.0033 0.0016 'International Tables Vol C Tables 4.2.6.8 and 6.1.1.4'
H H 0 0 'International Tables Vol C Tables 4.2.6.8 and 6.1.1.4'
Au Au -2.0133 8.8022 'International Tables Vol C Tables 4.2.6.8 and 6.1.1.4'
Cl Cl 0.1484 0.1585 'International Tables Vol C Tables 4.2.6.8 and 6.1.1.4'
N N 0.0061 0.0033 'International Tables Vol C Tables 4.2.6.8 and 6.1.1.4'
P P 0.1023 0.0942 'International Tables Vol C Tables 4.2.6.8 and 6.1.1.4'
S S 0.1246 0.1234 'International Tables Vol C Tables 4.2.6.8 and 6.1.1.4'

loop_
_geom_angle_atom_site_label_1
_geom_angle_atom_site_label_2
_geom_angle_atom_site_label_3
_geom_angle
P1 Au1 Cl1 177.39(8)
C19 N1 C20A 117.8(12)
C19 N1 C20B 120.6(13)
C7 P1 C1 102.6(3)
C7 P1 C13 108.4(4)
C1 P1 C13 104.4(4)
C7 P1 Au1 114.2(3)
C1 P1 Au1 111.5(3)
C13 P1 Au1 114.6(3)
C2 C1 C6 118.3(7)
C2 C1 P1 120.5(6)
C6 C1 P1 121.2(6)
C1 C2 C3 120.8(8)
C1 C2 H2 119.6
C3 C2 H2 119.6
C4 C3 C2 120.2(9)
C4 C3 H3 119.9
C2 C3 H3 119.9
C3 C4 C5 119.6(8)
C3 C4 H4 120.2
C5 C4 H4 120.2
C6 C5 C4 120.5(8)
C6 C5 H5 119.7
C4 C5 H5 119.7
C5 C6 C1 120.6(8)
C5 C6 H6 119.7
C1 C6 H6 119.7
C12 C7 C8 119.1(8)
C12 C7 P1 123.1(6)
C8 C7 P1 117.8(6)
C7 C8 C9 119.5(8)
C7 C8 H8 120.2
C9 C8 H8 120.2
C10 C9 C8 120.1(8)
C10 C9 H9 120
C8 C9 H9 120
C11 C10 C9 120.2(9)
C11 C10 H10 119.9
C9 C10 H10 119.9
C10 C11 C12 119.5(9)
C10 C11 H11 120.2
C12 C11 H11 120.2
C7 C12 C11 121.5(8)
C7 C12 H12 119.2
C11 C12 H12 119.2
C14 C13 C18 118.3(7)
C14 C13 P1 117.9(6)
C18 C13 P1 123.5(6)
C13 C14 C15 121.3(9)
C13 C14 H14 119.3
C15 C14 H14 119.3
C16 C15 C14 120.3(9)
C16 C15 H15 119.8
C14 C15 H15 119.8
C15 C16 C17 119.6(8)
C15 C16 H16 120.2
C17 C16 H16 120.2
C16 C17 C18 121.6(8)
C16 C17 H17 119.2
C18 C17 H17 119.2
C13 C18 C17 118.8(8)
C13 C18 C19 123.8(7)
C17 C18 C19 117.3(8)
N1 C19 C18 122.5(8)
N1 C19 H19 118.7
C18 C19 H19 118.7
C21A C20A N1 111.3(18)
C21A C20A H20A 109.4
N1 C20A H20A 109.4
C21A C20A H20B 109.4
N1 C20A H20B 109.4
H20A C20A H20B 108
C20A C21A C22A 111.7(17)
C20A C21A H21A 109.3
C22A C21A H21A 109.3
C20A C21A H21B 109.3
C22A C21A H21B 109.3
H21A C21A H21B 107.9
C23A C22A C21A 128.2(17)
C23A C22A S1A 108.2(15)
C21A C22A S1A 123.6(15)
C22A C23A C24A 118(3)
C22A C23A H23A 120.9
C24A C23A H23A 120.9
C25A C24A C23A 105(3)
C25A C24A H24A 127.6
C23A C24A H24A 127.6
C24A C25A S1A 115(2)
C24A C25A H25A 122.3
S1A C25A H25A 122.3
C22A S1A C25A 92.7(11)
C21B C20B N1 111.7(19)
C21B C20B H20C 109.3
N1 C20B H20C 109.3
C21B C20B H20D 109.3
N1 C20B H20D 109.3
H20C C20B H20D 107.9
C20B C21B C22B 114.1(16)
C20B C21B H21C 108.7
C22B C21B H21C 108.7
C20B C21B H21D 108.7
C22B C21B H21D 108.7
H21C C21B H21D 107.6
C23B C22B C21B 128.1(19)
C23B C22B S1B 106.9(14)
C21B C22B S1B 124.4(16)
C22B C23B C24B 120(3)
C22B C23B H23B 120.1
C24B C23B H23B 120.1
C25B C24B C23B 106(3)
C25B C24B H24B 127.2
C23B C24B H24B 127.2
C24B C25B S1B 115(3)
C24B C25B H25B 122.5
S1B C25B H25B 122.5
C25B S1B C22B 92.4(13)
P2 Au2 Cl2 172.63(7)
C44 N2 C45 116.9(7)
C32 P2 C26 104.9(3)
C32 P2 C38 104.7(3)
C26 P2 C38 105.7(3)
C32 P2 Au2 121.6(3)
C26 P2 Au2 103.6(2)
C38 P2 Au2 114.8(2)
C31 C26 C27 118.5(7)
C31 C26 P2 123.9(6)
C27 C26 P2 117.1(5)
C28 C27 C26 120.5(7)
C28 C27 H27 119.8
C26 C27 H27 119.8
C27 C28 C29 120.8(8)
C27 C28 H28 119.6
C29 C28 H28 119.6
C30 C29 C28 119.4(7)
C30 C29 H29 120.3
C28 C29 H29 120.3
C29 C30 C31 120.2(8)
C29 C30 H30 119.9
C31 C30 H30 119.9
C26 C31 C30 120.6(7)
C26 C31 H31 119.7
C30 C31 H31 119.7
C33 C32 C37 120.1(7)
C33 C32 P2 121.5(6)
C37 C32 P2 118.4(6)
C32 C33 C34 119.8(8)
C32 C33 H33 120.1
C34 C33 H33 120.1
C35 C34 C33 119.3(8)
C35 C34 H34 120.4
C33 C34 H34 120.4
C36 C35 C34 121.3(8)
C36 C35 H35 119.3
C34 C35 H35 119.3
C35 C36 C37 120.0(8)
C35 C36 H36 120
C37 C36 H36 120
C32 C37 C36 119.4(8)
C32 C37 H37 120.3
C36 C37 H37 120.3
C39 C38 C43 115.7(7)
C39 C38 P2 123.0(6)
C43 C38 P2 121.3(6)
C40 C39 C38 128.8(8)
C40 C39 H39 115.6
C38 C39 H39 115.6
C39 C40 C41 116.6(8)
C39 C40 H40 121.7
C41 C40 H40 121.7
C42 C41 C40 118.1(8)
C42 C41 H41 120.9
C40 C41 H41 120.9
C41 C42 C43 122.5(7)
C41 C42 H42 118.7
C43 C42 H42 118.7
C42 C43 C38 118.1(7)
C42 C43 C44 116.7(7)
C38 C43 C44 125.2(7)
N2 C44 C43 122.7(7)
N2 C44 H44 118.6
C43 C44 H44 118.6
N2 C45 C46 110.1(7)
N2 C45 H45A 109.6
C46 C45 H45A 109.6
N2 C45 H45B 109.6
C46 C45 H45B 109.6
H45A C45 H45B 108.2
C47 C46 C45 113.7(8)
C47 C46 H46A 108.8
C45 C46 H46A 108.8
C47 C46 H46B 108.8
C45 C46 H46B 108.8
H46A C46 H46B 107.7
C48B C47 C48A 96.2(18)
C48B C47 C46 132.7(11)
C48A C47 C46 130.3(13)
C48A C47 S2A 105.4(12)
C46 C47 S2A 124.2(7)
C48B C47 S2B 106.2(10)
C46 C47 S2B 120.9(7)
S2A C47 S2B 114.9(6)
C49A C48A C47 121(2)
C49A C48A H48A 119.7
C47 C48A H48A 119.7
C50A C49A C48A 107(2)
C50A C49A H49A 126.6
C48A C49A H49A 126.6
C49A C50A S2A 112(2)
C49A C50A H50A 124.2
S2A C50A H50A 124.2
C47 S2A C50A 95.3(12)
C47 C48B C49B 120.9(19)
C47 C48B H48B 119.6
C49B C48B H48B 119.6
C50B C49B C48B 107(2)
C50B C49B H49B 126.3
C48B C49B H49B 126.3
C49B C50B S2B 112.2(15)
C49B C50B H50B 123.9
S2B C50B H50B 123.9
C47 S2B C50B 93.2(8)

loop_
_geom_bond_atom_site_label_1
_geom_bond_atom_site_label_2
_geom_bond_distance
Au1 P1 2.235(2)
Au1 Cl1 2.286(2)
N1 C19 1.254(11)
N1 C20A 1.471(18)
N1 C20B 1.484(19)
P1 C7 1.826(8)
P1 C1 1.828(8)
P1 C13 1.835(7)
C1 C2 1.377(11)
C1 C6 1.403(11)
C2 C3 1.395(12)
C2 H2 0.95
C3 C4 1.350(12)
C3 H3 0.95
C4 C5 1.404(13)
C4 H4 0.95
C5 C6 1.353(11)
C5 H5 0.95
C6 H6 0.95
C7 C12 1.366(11)
C7 C8 1.380(11)
C8 C9 1.397(12)
C8 H8 0.95
C9 C10 1.377(13)
C9 H9 0.95
C10 C11 1.359(13)
C10 H10 0.95
C11 C12 1.383(12)
C11 H11 0.95
C12 H12 0.95
C13 C14 1.398(12)
C13 C18 1.403(11)
C14 C15 1.400(11)
C14 H14 0.95
C15 C16 1.359(13)
C15 H15 0.95
C16 C17 1.379(13)
C16 H16 0.95
C17 C18 1.413(11)
C17 H17 0.95
C18 C19 1.466(13)
C19 H19 0.95
C20A C21A 1.45(2)
C20A H20A 0.99
C20A H20B 0.99
C21A C22A 1.50(2)
C21A H21A 0.99
C21A H21B 0.99
C22A C23A 1.383(16)
C22A S1A 1.661(14)
C23A C24A 1.405(17)
C23A H23A 0.95
C24A C25A 1.378(15)
C24A H24A 0.95
C25A S1A 1.680(16)
C25A H25A 0.95
C20B C21B 1.44(2)
C20B H20C 0.99
C20B H20D 0.99
C21B C22B 1.49(2)
C21B H21C 0.99
C21B H21D 0.99
C22B C23B 1.382(16)
C22B S1B 1.695(16)
C23B C24B 1.383(17)
C23B H23B 0.95
C24B C25B 1.381(17)
C24B H24B 0.95
C25B S1B 1.695(17)
C25B H25B 0.95
Au2 P2 2.237(2)
Au2 Cl2 2.292(2)
N2 C44 1.252(10)
N2 C45 1.444(10)
P2 C32 1.818(8)
P2 C26 1.832(7)
P2 C38 1.840(7)
C26 C31 1.368(10)
C26 C27 1.403(10)
C27 C28 1.371(10)
C27 H27 0.95
C28 C29 1.375(12)
C28 H28 0.95
C29 C30 1.371(12)
C29 H29 0.95
C30 C31 1.400(10)
C30 H30 0.95
C31 H31 0.95
C32 C33 1.376(10)
C32 C37 1.389(10)
C33 C34 1.401(11)
C33 H33 0.95
C34 C35 1.370(12)
C34 H34 0.95
C35 C36 1.361(12)
C35 H35 0.95
C36 C37 1.392(11)
C36 H36 0.95
C37 H37 0.95
C38 C39 1.346(10)
C38 C43 1.413(10)
C39 C40 1.327(10)
C39 H39 0.95
C40 C41 1.415(11)
C40 H40 0.95
C41 C42 1.376(11)
C41 H41 0.95
C42 C43 1.407(10)
C42 H42 0.95
C43 C44 1.458(11)
C44 H44 0.95
C45 C46 1.516(12)
C45 H45A 0.99
C45 H45B 0.99
C46 C47 1.476(11)
C46 H46A 0.99
C46 H46B 0.99
C47 C48B 1.341(15)
C47 C48A 1.371(18)
C47 S2A 1.646(12)
C47 S2B 1.689(9)
C48A C49A 1.370(13)
C48A H48A 0.95
C49A C50A 1.369(13)
C49A H49A 0.95
C50A S2A 1.692(17)
C50A H50A 0.95
C48B C49B 1.369(12)
C48B H48B 0.95
C49B C50B 1.362(11)
C49B H49B 0.95
C50B S2B 1.706(12)
C50B H50B 0.95

loop_
_geom_hbond_atom_site_label_D
_geom_hbond_atom_site_label_H
_geom_hbond_atom_site_label_A
_geom_hbond_site_symmetry_A
_geom_hbond_distance_DH
_geom_hbond_distance_HA
_geom_hbond_distance_DA
_geom_hbond_angle_DHA
C28 H28 Cl1 3_667 0.95 2.81 3.454(9) 126

loop_
_geom_torsion_atom_site_label_1
_geom_torsion_atom_site_label_2
_geom_torsion_atom_site_label_3
_geom_torsion_atom_site_label_4
_geom_torsion
C7 P1 C1 C2 -144.9(6)
C13 P1 C1 C2 102.0(7)
Au1 P1 C1 C2 -22.3(7)
C7 P1 C1 C6 33.5(7)
C13 P1 C1 C6 -79.6(7)
Au1 P1 C1 C6 156.2(5)
C6 C1 C2 C3 0.1(12)
P1 C1 C2 C3 178.6(7)
C1 C2 C3 C4 -0.6(14)
C2 C3 C4 C5 1.3(14)
C3 C4 C5 C6 -1.6(13)
C4 C5 C6 C1 1.2(12)
C2 C1 C6 C5 -0.4(11)
P1 C1 C6 C5 -178.9(6)
C1 P1 C7 C12 -100.5(7)
C13 P1 C7 C12 9.5(8)
Au1 P1 C7 C12 138.7(6)
C1 P1 C7 C8 76.3(7)
C13 P1 C7 C8 -173.7(6)
Au1 P1 C7 C8 -44.5(7)
C12 C7 C8 C9 -0.9(12)
P1 C7 C8 C9 -177.8(6)
C7 C8 C9 C10 -0.9(13)
C8 C9 C10 C11 0.8(14)
C9 C10 C11 C12 0.9(14)
C8 C7 C12 C11 2.7(13)
P1 C7 C12 C11 179.4(7)
C10 C11 C12 C7 -2.7(14)
C7 P1 C13 C14 -111.2(7)
C1 P1 C13 C14 -2.4(7)
Au1 P1 C13 C14 119.9(6)
C7 P1 C13 C18 76.3(7)
C1 P1 C13 C18 -174.9(6)
Au1 P1 C13 C18 -52.7(7)
C18 C13 C14 C15 -2.0(13)
P1 C13 C14 C15 -175.0(7)
C13 C14 C15 C16 1.5(14)
C14 C15 C16 C17 -0.7(14)
C15 C16 C17 C18 0.4(14)
C14 C13 C18 C17 1.7(11)
P1 C13 C18 C17 174.2(6)
C14 C13 C18 C19 179.2(8)
P1 C13 C18 C19 -8.3(11)
C16 C17 C18 C13 -1.0(12)
C16 C17 C18 C19 -178.6(8)
C20A N1 C19 C18 169.5(18)
C20B N1 C19 C18 -167(2)
C13 C18 C19 N1 -2.3(14)
C17 C18 C19 N1 175.2(9)
C19 N1 C20A C21A 157(2)
C20B N1 C20A C21A 54(4)
N1 C20A C21A C22A 177(2)
C20A C21A C22A C23A 40(4)
C20A C21A C22A S1A -143(3)
C21A C22A C23A C24A 175(4)
S1A C22A C23A C24A -2.6(18)
C22A C23A C24A C25A -2.7(18)
C23A C24A C25A S1A 7(2)
C23A C22A S1A C25A 5.5(18)
C21A C22A S1A C25A -172(3)
C24A C25A S1A C22A -8(2)
C19 N1 C20B C21B -144(2)
C20A N1 C20B C21B -56(4)
N1 C20B C21B C22B -179(3)
C20B C21B C22B C23B 161(4)
C20B C21B C22B S1B -30(5)
C21B C22B C23B C24B 170(5)
S1B C22B C23B C24B -1.6(18)
C22B C23B C24B C25B -2(2)
C23B C24B C25B S1B 4(3)
C24B C25B S1B C22B -5(3)
C23B C22B S1B C25B 3(2)
C21B C22B S1B C25B -168(4)
C32 P2 C26 C31 -4.8(7)
C38 P2 C26 C31 -115.2(7)
Au2 P2 C26 C31 123.7(6)
C32 P2 C26 C27 -176.6(6)
C38 P2 C26 C27 73.0(6)
Au2 P2 C26 C27 -48.1(6)
C31 C26 C27 C28 1.8(11)
P2 C26 C27 C28 174.1(6)
C26 C27 C28 C29 -2.7(12)
C27 C28 C29 C30 1.5(13)
C28 C29 C30 C31 0.5(13)
C27 C26 C31 C30 0.2(11)
P2 C26 C31 C30 -171.6(6)
C29 C30 C31 C26 -1.3(13)
C26 P2 C32 C33 110.4(6)
C38 P2 C32 C33 -138.5(6)
Au2 P2 C32 C33 -6.3(7)
C26 P2 C32 C37 -67.9(6)
C38 P2 C32 C37 43.1(6)
Au2 P2 C32 C37 175.4(4)
C37 C32 C33 C34 -2.0(10)
P2 C32 C33 C34 179.7(5)
C32 C33 C34 C35 2.1(11)
C33 C34 C35 C36 -0.7(12)
C34 C35 C36 C37 -0.8(12)
C33 C32 C37 C36 0.5(11)
P2 C32 C37 C36 178.9(6)
C35 C36 C37 C32 0.9(11)
C32 P2 C38 C39 -114.3(6)
C26 P2 C38 C39 -3.8(7)
Au2 P2 C38 C39 109.7(6)
C32 P2 C38 C43 69.7(6)
C26 P2 C38 C43 -179.7(6)
Au2 P2 C38 C43 -66.3(6)
C43 C38 C39 C40 -4.2(12)
P2 C38 C39 C40 179.6(6)
C38 C39 C40 C41 3.7(12)
C39 C40 C41 C42 -2.1(11)
C40 C41 C42 C43 1.5(12)
C41 C42 C43 C38 -2.1(12)
C41 C42 C43 C44 176.6(8)
C39 C38 C43 C42 3.1(10)
P2 C38 C43 C42 179.3(6)
C39 C38 C43 C44 -175.5(7)
P2 C38 C43 C44 0.7(11)
C45 N2 C44 C43 179.7(7)
C42 C43 C44 N2 -179.6(8)
C38 C43 C44 N2 -1.0(13)
C44 N2 C45 C46 -135.6(8)
N2 C45 C46 C47 179.4(7)
C45 C46 C47 C48B 34.4(18)
C45 C46 C47 C48A -133(2)
C45 C46 C47 S2A 42.5(14)
C45 C46 C47 S2B -139.4(8)
C48B C47 C48A C49A 7(2)
C46 C47 C48A C49A 177(2)
S2A C47 C48A C49A 1.7(19)
S2B C47 C48A C49A -150(10)
C47 C48A C49A C50A 1(2)
C48A C49A C50A S2A -4(3)
C48B C47 S2A C50A -33(8)
C48A C47 S2A C50A -3(2)
C46 C47 S2A C50A -179(2)
S2B C47 S2A C50A 2(2)
C49A C50A S2A C47 4(3)
C48A C47 C48B C49B -6(3)
C46 C47 C48B C49B -176.3(14)
S2A C47 C48B C49B 145(8)
S2B C47 C48B C49B -1.8(16)
C47 C48B C49B C50B 0.2(19)
C48B C49B C50B S2B 1.6(19)
C48B C47 S2B C50B 2.2(14)
C48A C47 S2B C50B 26(10)
C46 C47 S2B C50B 177.5(11)
S2A C47 S2B C50B -4.2(12)
C49B C50B S2B C47 -2.3(17)
